data_4508150
loop_
_publ_author_name
'Yang, Peng'
'Li, Ming-Xing'
'Shao, Min'
'Wang, Meng-Si'
'Cao, Shi-Xun'
'Zhang, Jin-Cang'
'Zhang, Heng-Hua'

_publ_section_title
;
 Porous and Nanorod-Like Coordination Polymers Assembled from a New
 V-Shaped Bis(1,2,4-triazolyl)tripyridine Ligand
;
_journal_issue 10
_journal_name_full 'Crystal Growth &amp; Design'
_journal_page_first 4305
_journal_paper_doi 10.1021/cg400644k
_journal_volume 13
_journal_year 2013
_chemical_formula_sum 'C19 H13 Cu Mo4 N9 O13'
_chemical_formula_weight 1022.68
_chemical_name_systematic
; 
 ? 
;
_space_group_IT_number 2
_symmetry_cell_setting triclinic
_symmetry_space_group_name_Hall '-P 1'
_symmetry_space_group_name_H-M 'P -1'
_atom_sites_solution_hydrogens geom
_atom_sites_solution_primary direct
_atom_sites_solution_secondary difmap
_audit_creation_method SHELXL-97
_cell_angle_alpha 68.637(4)
_cell_angle_beta 77.481(4)
_cell_angle_gamma 80.178(4)
_cell_formula_units_Z 2
_cell_length_a 11.121(4)
_cell_length_b 11.668(4)
_cell_length_c 11.743(4)
_cell_measurement_temperature 296(2)
_cell_volume 1378.3(8)
_computing_cell_refinement 'Bruker SAINT'
_computing_data_collection 'Bruker APEX2'
_computing_data_reduction 'Bruker SAINT'
_computing_molecular_graphics 'Bruker SHELXTL'
_computing_publication_material 'Bruker SHELXTL'
_computing_structure_refinement 'SHELXL-97 (Sheldrick, 2008)'
_computing_structure_solution 'SHELXS-97 (Sheldrick, 2008)'
_diffrn_ambient_temperature 296(2)
_diffrn_measured_fraction_theta_full 0.942
_diffrn_measured_fraction_theta_max 0.942
_diffrn_radiation_monochromator graphite
_diffrn_radiation_source 'fine-focus sealed tube'
_diffrn_radiation_type MoK\a
_diffrn_radiation_wavelength 0.71073
_diffrn_reflns_av_R_equivalents 0.0406
_diffrn_reflns_av_sigmaI/netI 0.0864
_diffrn_reflns_limit_h_max 14
_diffrn_reflns_limit_h_min -13
_diffrn_reflns_limit_k_max 15
_diffrn_reflns_limit_k_min -13
_diffrn_reflns_limit_l_max 14
_diffrn_reflns_limit_l_min -15
_diffrn_reflns_number 8430
_diffrn_reflns_theta_full 27.60
_diffrn_reflns_theta_max 27.60
_diffrn_reflns_theta_min 2.17
_exptl_absorpt_coefficient_mu 2.613
_exptl_absorpt_correction_T_max 0.599
_exptl_absorpt_correction_T_min 0.593
_exptl_absorpt_correction_type multi-scan
_exptl_absorpt_process_details sadabs
_exptl_crystal_density_diffrn 2.464
_exptl_crystal_density_method 'not measured'
_exptl_crystal_F_000 982
_exptl_crystal_size_max 0.2
_exptl_crystal_size_mid 0.2
_exptl_crystal_size_min 0.2
_refine_diff_density_max 3.192
_refine_diff_density_min -1.907
_refine_diff_density_rms 0.267
_refine_ls_extinction_method none
_refine_ls_goodness_of_fit_ref 1.040
_refine_ls_hydrogen_treatment mixed
_refine_ls_matrix_type full
_refine_ls_number_parameters 415
_refine_ls_number_reflns 6020
_refine_ls_number_restraints 0
_refine_ls_restrained_S_all 1.040
_refine_ls_R_factor_all 0.1060
_refine_ls_R_factor_gt 0.0722
_refine_ls_shift/su_max 0.000
_refine_ls_shift/su_mean 0.000
_refine_ls_structure_factor_coef Fsqd
_refine_ls_weighting_details 'calc w=1/[\s^2^(Fo^2^)+(0.0988P)^2^+12.8162P] where P=(Fo^2^+2Fc^2^)/3'
_refine_ls_weighting_scheme calc
_refine_ls_wR_factor_gt 0.1871
_refine_ls_wR_factor_ref 0.2117
_reflns_number_gt 4044
_reflns_number_total 6020
_reflns_threshold_expression >2sigma(I)
_cod_data_source_file cg400644k_si_005.cif
_cod_data_source_block 1
_cod_depositor_comments
;
The following automatic conversions were performed:

'_symmetry_cell_setting' value 'Triclinic' changed to 'triclinic'
according to /home/saulius/struct/CIF-dictionaries/cif_core.dic
dictionary named 'cif_core.dic' version 2.4.2 from 2011-04-26.

Automatic conversion script
Id: cif_fix_values 1891 2012-01-12 08:04:46Z andrius 
;
_cod_original_cell_volume 1378.3(7)
_cod_original_sg_symbol_H-M P-1
_cod_database_code 4508150

loop_
_symmetry_equiv_pos_as_xyz
'x, y, z'
'-x, -y, -z'

loop_
_atom_site_label
_atom_site_type_symbol
_atom_site_fract_x
_atom_site_fract_y
_atom_site_fract_z
_atom_site_U_iso_or_equiv
_atom_site_adp_type
_atom_site_occupancy
_atom_site_symmetry_multiplicity
_atom_site_calc_flag
_atom_site_refinement_flags
C1 C 0.0416(13) 0.5923(13) -0.2361(13) 0.050(4) Uani 1 1 d .
H1 H 0.1039 0.5815 -0.2995 0.060 Uiso 1 1 calc R
C2 C 0.0647(11) 0.6534(11) -0.1646(11) 0.037(3) Uani 1 1 d .
H2 H 0.1413 0.6819 -0.1769 0.044 Uiso 1 1 calc R
C3 C -0.0323(10) 0.6711(9) -0.0719(10) 0.028(2) Uani 1 1 d .
C4 C -0.1424(11) 0.6230(10) -0.0528(11) 0.034(3) Uani 1 1 d .
H4 H -0.2057 0.6325 0.0103 0.040 Uiso 1 1 calc R
C5 C -0.1591(12) 0.5606(12) -0.1271(12) 0.043(3) Uani 1 1 d .
H5 H -0.2332 0.5275 -0.1145 0.051 Uiso 1 1 calc R
C6 C -0.0120(11) 0.7425(9) 0.0028(10) 0.030(2) Uani 1 1 d .
C7 C -0.0402(9) 0.8421(9) 0.1240(9) 0.025(2) Uani 1 1 d .
C8 C -0.0797(10) 0.9102(9) 0.2110(9) 0.026(2) Uani 1 1 d .
C9 C -0.1934(11) 0.9209(10) 0.2838(10) 0.031(2) Uani 1 1 d .
H9 H -0.2594 0.8827 0.2818 0.037 Uiso 1 1 calc R
C10 C -0.2060(10) 0.9913(11) 0.3606(11) 0.034(3) Uani 1 1 d .
H10 H -0.2819 1.0009 0.4101 0.041 Uiso 1 1 calc R
C11 C -0.1076(11) 1.0464(10) 0.3639(10) 0.033(3) Uani 1 1 d .
H11 H -0.1169 1.0953 0.4132 0.040 Uiso 1 1 calc R
C12 C 0.0052(9) 1.0278(9) 0.2928(9) 0.023(2) Uani 1 1 d .
C13 C 0.1231(10) 1.0726(9) 0.2834(10) 0.027(2) Uani 1 1 d .
C14 C 0.3153(10) 1.0925(9) 0.2172(9) 0.025(2) Uani 1 1 d .
C15 C 0.5020(10) 1.1879(10) 0.0827(9) 0.029(2) Uani 1 1 d .
H15 H 0.4635 1.2658 0.0806 0.034 Uiso 1 1 calc R
C16 C 0.4438(10) 1.0837(10) 0.1516(9) 0.026(2) Uani 1 1 d .
C17 C 0.5035(10) 0.9663(10) 0.1554(10) 0.028(2) Uani 1 1 d .
H17 H 0.4671 0.8943 0.2047 0.034 Uiso 1 1 calc R
C18 C 0.6193(9) 0.9629(10) 0.0821(10) 0.028(2) Uani 1 1 d .
H18 H 0.6602 0.8861 0.0833 0.033 Uiso 1 1 calc R
C19 C 0.6203(10) 1.1746(10) 0.0155(9) 0.028(2) Uani 1 1 d .
H19 H 0.6627 1.2442 -0.0268 0.034 Uiso 1 1 calc R
Cu1 Cu 0.17936(12) 0.93490(12) 0.11898(12) 0.0272(3) Uani 1 1 d .
Mo1 Mo 0.53731(9) 0.43351(9) 0.21680(9) 0.0295(3) Uani 1 1 d .
Mo2 Mo 0.63251(9) 0.56611(8) 0.39573(8) 0.0268(2) Uani 1 1 d .
Mo3 Mo 0.32997(9) 0.61420(9) 0.32976(9) 0.0303(3) Uani 1 1 d .
Mo4 Mo 0.42909(10) 0.74832(8) 0.50577(9) 0.0325(3) Uani 1 1 d .
N1 N -0.0646(10) 0.5482(10) -0.2195(10) 0.041(2) Uani 1 1 d .
N2 N 0.0972(8) 0.7772(8) -0.0078(8) 0.0282(19) Uani 1 1 d .
H2A H 0.1651 0.7617 -0.0535 0.034 Uiso 1 1 calc R
N3 N 0.0789(8) 0.8424(8) 0.0687(9) 0.030(2) Uani 1 1 d .
N4 N -0.1036(8) 0.7813(8) 0.0825(8) 0.029(2) Uani 1 1 d .
N5 N 0.0172(8) 0.9600(8) 0.2203(8) 0.0259(19) Uani 1 1 d .
N6 N 0.2228(8) 1.0417(8) 0.2059(8) 0.0277(19) Uani 1 1 d .
N7 N 0.1489(8) 1.1426(9) 0.3409(9) 0.033(2) Uani 1 1 d .
N8 N 0.2712(8) 1.1537(8) 0.2982(8) 0.0280(19) Uani 1 1 d .
H8 H 0.3149 1.1941 0.3197 0.034 Uiso 1 1 calc R
N9 N 0.6750(8) 1.0635(8) 0.0102(8) 0.0264(19) Uani 1 1 d .
O1 O 0.2676(8) 0.7624(8) 0.2629(8) 0.045(2) Uani 1 1 d .
O2 O 0.2185(9) 0.5256(10) 0.3407(9) 0.053(3) Uani 1 1 d .
O3 O 0.3200(9) 0.8614(8) 0.4471(8) 0.050(2) Uani 1 1 d .
O4 O 0.5496(9) 0.8226(9) 0.5021(9) 0.052(2) Uani 1 1 d .
O5 O 0.4965(8) 0.6954(7) 0.3576(7) 0.0331(18) Uani 1 1 d .
O6 O 0.7464(9) 0.6467(8) 0.3930(9) 0.048(2) Uani 1 1 d .
O7 O 0.6951(7) 0.3982(7) 0.4949(7) 0.0297(16) Uani 1 1 d .
O8 O 0.4684(7) 0.4504(6) 0.4220(6) 0.0283(16) Uani 1 1 d .
O9 O 0.6661(7) 0.5437(7) 0.2513(7) 0.0323(17) Uani 1 1 d .
O10 O 0.4433(7) 0.5926(7) 0.1926(7) 0.0346(18) Uani 1 1 d .
O11 O 0.6172(8) 0.4465(8) 0.0725(8) 0.043(2) Uani 1 1 d .
O12 O 0.4170(8) 0.3503(8) 0.2379(8) 0.044(2) Uani 1 1 d .
O13 O 0.6378(7) 0.3045(7) 0.3226(7) 0.0329(18) Uani 1 1 d .

loop_
_atom_site_aniso_label
_atom_site_aniso_U_11
_atom_site_aniso_U_22
_atom_site_aniso_U_33
_atom_site_aniso_U_23
_atom_site_aniso_U_13
_atom_site_aniso_U_12
C1 0.058(9) 0.056(8) 0.043(8) -0.034(7) -0.011(6) 0.019(7)
C2 0.038(7) 0.043(7) 0.036(7) -0.021(6) -0.014(5) 0.007(5)
C3 0.028(6) 0.024(5) 0.033(6) -0.011(5) -0.011(4) 0.007(4)
C4 0.042(7) 0.025(5) 0.035(6) -0.013(5) -0.011(5) 0.004(5)
C5 0.043(7) 0.054(8) 0.036(7) -0.016(6) -0.007(5) -0.016(6)
C6 0.045(7) 0.022(5) 0.022(5) -0.009(4) -0.013(5) 0.009(4)
C7 0.030(6) 0.026(5) 0.019(5) -0.008(4) -0.007(4) 0.005(4)
C8 0.038(6) 0.022(5) 0.023(5) -0.014(4) -0.003(4) -0.002(4)
C9 0.040(6) 0.025(5) 0.029(6) -0.010(5) -0.012(5) -0.001(4)
C10 0.027(6) 0.041(6) 0.033(6) -0.019(5) 0.008(5) -0.003(5)
C11 0.047(7) 0.032(6) 0.024(5) -0.021(5) -0.002(5) 0.006(5)
C12 0.029(5) 0.021(5) 0.020(5) -0.009(4) -0.006(4) 0.003(4)
C13 0.031(6) 0.025(5) 0.024(5) -0.013(4) -0.001(4) 0.004(4)
C14 0.035(6) 0.020(5) 0.025(5) -0.013(4) -0.006(4) 0.000(4)
C15 0.040(6) 0.026(5) 0.023(5) -0.013(4) -0.001(4) -0.003(4)
C16 0.030(6) 0.032(5) 0.021(5) -0.017(4) -0.005(4) -0.002(4)
C17 0.038(6) 0.023(5) 0.025(5) -0.010(4) -0.007(4) 0.000(4)
C18 0.025(5) 0.029(5) 0.034(6) -0.019(5) -0.009(4) 0.009(4)
C19 0.037(6) 0.026(5) 0.021(5) -0.011(4) -0.002(4) 0.001(4)
Cu1 0.0300(7) 0.0301(7) 0.0256(7) -0.0172(6) -0.0024(5) 0.0007(5)
Mo1 0.0410(6) 0.0296(5) 0.0226(5) -0.0160(4) -0.0065(4) 0.0016(4)
Mo2 0.0374(5) 0.0231(5) 0.0216(5) -0.0112(4) -0.0007(4) -0.0047(4)
Mo3 0.0390(6) 0.0327(5) 0.0233(5) -0.0147(4) -0.0100(4) 0.0038(4)
Mo4 0.0532(7) 0.0206(5) 0.0235(5) -0.0121(4) -0.0025(4) 0.0022(4)
N1 0.043(6) 0.044(6) 0.048(7) -0.031(5) -0.009(5) 0.000(5)
N2 0.025(5) 0.030(5) 0.031(5) -0.017(4) 0.001(4) 0.000(4)
N3 0.035(5) 0.023(4) 0.030(5) -0.011(4) -0.005(4) 0.003(4)
N4 0.027(5) 0.035(5) 0.032(5) -0.016(4) -0.006(4) -0.005(4)
N5 0.036(5) 0.025(4) 0.020(4) -0.014(4) -0.008(4) 0.007(4)
N6 0.031(5) 0.028(5) 0.025(5) -0.015(4) -0.003(4) 0.006(4)
N7 0.030(5) 0.035(5) 0.042(6) -0.025(5) -0.003(4) 0.001(4)
N8 0.029(5) 0.033(5) 0.031(5) -0.022(4) -0.001(4) -0.006(4)
N9 0.036(5) 0.027(4) 0.020(4) -0.014(4) -0.006(4) 0.003(4)
O1 0.056(6) 0.048(5) 0.032(5) -0.020(4) -0.021(4) 0.021(4)
O2 0.055(6) 0.075(7) 0.047(6) -0.033(5) -0.006(4) -0.026(5)
O3 0.081(7) 0.031(5) 0.037(5) -0.019(4) -0.009(5) 0.017(4)
O4 0.074(7) 0.048(5) 0.040(5) -0.023(5) 0.008(5) -0.027(5)
O5 0.054(5) 0.023(4) 0.023(4) -0.014(3) 0.000(3) 0.002(3)
O6 0.058(6) 0.049(5) 0.050(6) -0.029(5) 0.000(4) -0.025(4)
O7 0.036(4) 0.029(4) 0.024(4) -0.013(3) -0.006(3) 0.005(3)
O8 0.044(5) 0.026(4) 0.019(4) -0.012(3) -0.008(3) 0.000(3)
O9 0.045(5) 0.030(4) 0.022(4) -0.010(3) 0.000(3) -0.009(3)
O10 0.048(5) 0.037(4) 0.019(4) -0.013(3) -0.008(3) 0.008(4)
O11 0.054(5) 0.047(5) 0.028(4) -0.018(4) -0.006(4) 0.003(4)
O12 0.051(5) 0.046(5) 0.048(5) -0.033(4) -0.013(4) 0.004(4)
O13 0.049(5) 0.029(4) 0.021(4) -0.014(3) -0.004(3) 0.004(3)

loop_
_atom_type_symbol
_atom_type_description
_atom_type_scat_dispersion_real
_atom_type_scat_dispersion_imag
_atom_type_scat_source
C C 0.0033 0.0016 'International Tables Vol C Tables 4.2.6.8 and 6.1.1.4'
H H 0.0000 0.0000 'International Tables Vol C Tables 4.2.6.8 and 6.1.1.4'
N N 0.0061 0.0033 'International Tables Vol C Tables 4.2.6.8 and 6.1.1.4'
O O 0.0106 0.0060 'International Tables Vol C Tables 4.2.6.8 and 6.1.1.4'
Cu Cu 0.3201 1.2651 'International Tables Vol C Tables 4.2.6.8 and 6.1.1.4'
Mo Mo -1.6832 0.6857 'International Tables Vol C Tables 4.2.6.8 and 6.1.1.4'

loop_
_geom_angle_atom_site_label_1
_geom_angle_atom_site_label_2
_geom_angle_atom_site_label_3
_geom_angle
_geom_angle_site_symmetry_1
_geom_angle_site_symmetry_3
N1 C1 C2 123.1(12) . .
N1 C1 H1 118.4 . .
C2 C1 H1 118.4 . .
C1 C2 C3 117.0(12) . .
C1 C2 H2 121.5 . .
C3 C2 H2 121.5 . .
C4 C3 C2 119.9(10) . .
C4 C3 C6 121.9(10) . .
C2 C3 C6 118.2(10) . .
C3 C4 C5 120.1(11) . .
C3 C4 H4 119.9 . .
C5 C4 H4 119.9 . .
N1 C5 C4 118.8(11) . .
N1 C5 H5 120.6 . .
C4 C5 H5 120.6 . .
N2 C6 N4 115.0(9) . .
N2 C6 C3 121.2(10) . .
N4 C6 C3 123.7(10) . .
N4 C7 N3 111.2(9) . .
N4 C7 C8 131.6(10) . .
N3 C7 C8 117.1(9) . .
N5 C8 C9 120.5(9) . .
N5 C8 C7 110.1(9) . .
C9 C8 C7 129.3(10) . .
C8 C9 C10 117.7(10) . .
C8 C9 H9 121.2 . .
C10 C9 H9 121.2 . .
C11 C10 C9 120.8(10) . .
C11 C10 H10 119.6 . .
C9 C10 H10 119.6 . .
C10 C11 C12 118.8(9) . .
C10 C11 H11 120.6 . .
C12 C11 H11 120.6 . .
N5 C12 C11 120.3(10) . .
N5 C12 C13 110.6(9) . .
C11 C12 C13 129.1(9) . .
N7 C13 N6 113.0(10) . .
N7 C13 C12 128.8(9) . .
N6 C13 C12 118.2(9) . .
N6 C14 N8 108.2(9) . .
N6 C14 C16 125.4(8) . .
N8 C14 C16 126.4(9) . .
C16 C15 C19 118.5(10) . .
C16 C15 H15 120.8 . .
C19 C15 H15 120.8 . .
C15 C16 C17 120.3(10) . .
C15 C16 C14 120.9(9) . .
C17 C16 C14 118.7(10) . .
C18 C17 C16 116.9(10) . .
C18 C17 H17 121.6 . .
C16 C17 H17 121.6 . .
N9 C18 C17 123.7(9) . .
N9 C18 H18 118.2 . .
C17 C18 H18 118.2 . .
N9 C19 C15 122.0(10) . .
N9 C19 H19 119.0 . .
C15 C19 H19 119.0 . .
N9 Cu1 N5 168.0(4) 2_675 .
N9 Cu1 N3 97.1(4) 2_675 .
N5 Cu1 N3 79.9(4) . .
N9 Cu1 N6 102.7(4) 2_675 .
N5 Cu1 N6 79.6(3) . .
N3 Cu1 N6 159.6(4) . .
N9 Cu1 O1 92.1(3) 2_675 .
N5 Cu1 O1 99.8(3) . .
N3 Cu1 O1 96.0(3) . .
N6 Cu1 O1 88.2(3) . .
O11 Mo1 O12 105.7(4) . .
O11 Mo1 O10 103.2(4) . .
O12 Mo1 O10 97.5(4) . .
O11 Mo1 O13 102.6(4) . .
O12 Mo1 O13 97.7(4) . .
O10 Mo1 O13 145.2(3) . .
O11 Mo1 O9 93.1(4) . .
O12 Mo1 O9 161.2(3) . .
O10 Mo1 O9 77.3(3) . .
O13 Mo1 O9 78.2(3) . .
O11 Mo1 O8 163.5(4) . .
O12 Mo1 O8 90.8(3) . .
O10 Mo1 O8 73.7(3) . .
O13 Mo1 O8 74.9(3) . .
O9 Mo1 O8 70.4(3) . .
O6 Mo2 O9 104.8(4) . .
O6 Mo2 O5 102.0(4) . .
O9 Mo2 O5 96.8(3) . .
O6 Mo2 O7 99.9(4) . .
O9 Mo2 O7 96.9(3) . .
O5 Mo2 O7 150.2(3) . .
O6 Mo2 O8 98.9(4) . 2_666
O9 Mo2 O8 156.3(3) . 2_666
O5 Mo2 O8 78.6(3) . 2_666
O7 Mo2 O8 78.2(3) . 2_666
O6 Mo2 O8 174.0(4) . .
O9 Mo2 O8 81.1(3) . .
O5 Mo2 O8 78.3(3) . .
O7 Mo2 O8 77.9(3) . .
O8 Mo2 O8 75.2(3) 2_666 .
O6 Mo2 Mo3 89.3(3) . 2_666
O9 Mo2 Mo3 132.4(3) . 2_666
O5 Mo2 Mo3 124.9(2) . 2_666
O7 Mo2 Mo3 35.4(2) . 2_666
O8 Mo2 Mo3 46.31(19) 2_666 2_666
O8 Mo2 Mo3 85.72(17) . 2_666
O2 Mo3 O1 104.0(5) . .
O2 Mo3 O10 101.1(4) . .
O1 Mo3 O10 100.0(4) . .
O2 Mo3 O7 98.6(4) . 2_666
O1 Mo3 O7 101.3(3) . 2_666
O10 Mo3 O7 146.4(3) . 2_666
O2 Mo3 O8 95.9(4) . .
O1 Mo3 O8 160.1(4) . .
O10 Mo3 O8 77.1(3) . .
O7 Mo3 O8 74.0(3) 2_666 .
O2 Mo3 O5 165.8(4) . .
O1 Mo3 O5 88.6(4) . .
O10 Mo3 O5 82.9(3) . .
O7 Mo3 O5 72.0(3) 2_666 .
O8 Mo3 O5 71.5(3) . .
O2 Mo3 Mo2 87.1(3) . 2_666
O1 Mo3 Mo2 136.8(3) . 2_666
O10 Mo3 Mo2 119.0(2) . 2_666
O7 Mo3 Mo2 35.5(2) 2_666 2_666
O8 Mo3 Mo2 41.87(17) . 2_666
O5 Mo3 Mo2 79.16(18) . 2_666
O3 Mo4 O4 105.3(5) . .
O3 Mo4 O13 101.5(4) . 2_666
O4 Mo4 O13 101.3(4) . 2_666
O3 Mo4 O5 99.6(4) . .
O4 Mo4 O5 99.1(4) . .
O13 Mo4 O5 145.5(3) 2_666 .
O3 Mo4 O8 159.4(4) . 2_666
O4 Mo4 O8 94.9(4) . 2_666
O13 Mo4 O8 77.9(3) 2_666 2_666
O5 Mo4 O8 72.9(3) . 2_666
O3 Mo4 O7 88.5(4) . 2_666
O4 Mo4 O7 164.3(4) . 2_666
O13 Mo4 O7 82.7(3) 2_666 2_666
O5 Mo4 O7 70.9(3) . 2_666
O8 Mo4 O7 70.9(3) 2_666 2_666
C1 N1 C5 120.9(10) . .
C6 N2 N3 104.3(8) . .
C6 N2 H2A 127.9 . .
N3 N2 H2A 127.9 . .
C7 N3 N2 108.5(9) . .
C7 N3 Cu1 114.5(7) . .
N2 N3 Cu1 137.0(7) . .
C7 N4 C6 100.9(9) . .
C12 N5 C8 121.8(9) . .
C12 N5 Cu1 119.7(7) . .
C8 N5 Cu1 118.4(6) . .
C14 N6 C13 105.1(8) . .
C14 N6 Cu1 143.0(7) . .
C13 N6 Cu1 111.8(7) . .
C13 N7 N8 102.9(8) . .
C14 N8 N7 110.8(8) . .
C14 N8 H8 124.6 . .
N7 N8 H8 124.6 . .
C18 N9 C19 118.3(9) . .
C18 N9 Cu1 124.5(7) . 2_675
C19 N9 Cu1 116.8(7) . 2_675
Mo3 O1 Cu1 159.7(5) . .
Mo2 O5 Mo4 109.3(4) . .
Mo2 O5 Mo3 109.8(3) . .
Mo4 O5 Mo3 104.2(3) . .
Mo3 O7 Mo2 109.1(3) 2_666 .
Mo3 O7 Mo4 104.4(3) 2_666 2_666
Mo2 O7 Mo4 109.5(3) . 2_666
Mo2 O8 Mo3 91.8(3) 2_666 .
Mo2 O8 Mo4 91.8(3) 2_666 2_666
Mo3 O8 Mo4 161.8(3) . 2_666
Mo2 O8 Mo2 104.8(3) 2_666 .
Mo3 O8 Mo2 97.6(3) . .
Mo4 O8 Mo2 98.7(3) 2_666 .
Mo2 O8 Mo1 163.4(4) 2_666 .
Mo3 O8 Mo1 86.1(2) . .
Mo4 O8 Mo1 85.3(2) 2_666 .
Mo2 O8 Mo1 91.8(3) . .
Mo2 O9 Mo1 116.8(4) . .
Mo3 O10 Mo1 117.2(4) . .
Mo4 O13 Mo1 115.5(4) 2_666 .

loop_
_geom_bond_atom_site_label_1
_geom_bond_atom_site_label_2
_geom_bond_distance
_geom_bond_site_symmetry_2
C1 N1 1.317(17) .
C1 C2 1.367(16) .
C1 H1 0.9300 .
C2 C3 1.403(16) .
C2 H2 0.9300 .
C3 C4 1.374(16) .
C3 C6 1.483(14) .
C4 C5 1.379(16) .
C4 H4 0.9300 .
C5 N1 1.368(16) .
C5 H5 0.9300 .
C6 N2 1.312(14) .
C6 N4 1.363(13) .
C7 N4 1.345(13) .
C7 N3 1.343(13) .
C7 C8 1.464(13) .
C8 N5 1.350(13) .
C8 C9 1.379(15) .
C9 C10 1.398(14) .
C9 H9 0.9300 .
C10 C11 1.375(16) .
C10 H10 0.9300 .
C11 C12 1.379(14) .
C11 H11 0.9300 .
C12 N5 1.332(12) .
C12 C13 1.460(15) .
C13 N7 1.332(13) .
C13 N6 1.361(13) .
C14 N6 1.324(13) .
C14 N8 1.352(12) .
C14 C16 1.475(14) .
C15 C16 1.370(14) .
C15 C19 1.395(15) .
C15 H15 0.9300 .
C16 C17 1.405(14) .
C17 C18 1.388(15) .
C17 H17 0.9300 .
C18 N9 1.332(14) .
C18 H18 0.9300 .
C19 N9 1.352(13) .
C19 H19 0.9300 .
Cu1 N9 1.962(9) 2_675
Cu1 N5 1.974(9) .
Cu1 N3 1.981(9) .
Cu1 N6 2.043(9) .
Cu1 O1 2.332(8) .
Mo1 O11 1.700(8) .
Mo1 O12 1.709(9) .
Mo1 O10 1.924(8) .
Mo1 O13 1.930(8) .
Mo1 O9 2.265(7) .
Mo1 O8 2.435(7) .
Mo2 O6 1.690(8) .
Mo2 O9 1.760(7) .
Mo2 O5 1.946(8) .
Mo2 O7 1.976(7) .
Mo2 O8 2.147(7) 2_666
Mo2 O8 2.354(7) .
Mo2 Mo3 3.2146(15) 2_666
Mo3 O2 1.701(9) .
Mo3 O1 1.710(8) .
Mo3 O10 1.885(7) .
Mo3 O7 1.971(7) 2_666
Mo3 O8 2.326(7) .
Mo3 O5 2.350(8) .
Mo3 Mo2 3.2146(15) 2_666
Mo4 O3 1.686(9) .
Mo4 O4 1.701(9) .
Mo4 O13 1.897(7) 2_666
Mo4 O5 2.008(7) .
Mo4 O8 2.341(7) 2_666
Mo4 O7 2.377(8) 2_666
N2 N3 1.338(11) .
N2 H2A 0.8600 .
N7 N8 1.355(12) .
N8 H8 0.8600 .
N9 Cu1 1.962(9) 2_675
O7 Mo3 1.971(7) 2_666
O7 Mo4 2.377(8) 2_666
O8 Mo2 2.147(7) 2_666
O8 Mo4 2.341(7) 2_666
O13 Mo4 1.897(7) 2_666

loop_
_geom_hbond_atom_site_label_D
_geom_hbond_atom_site_label_H
_geom_hbond_atom_site_label_A
_geom_hbond_distance_DH
_geom_hbond_distance_HA
_geom_hbond_distance_DA
_geom_hbond_angle_DHA
_geom_hbond_site_symmetry_A
N8 H8 O12 0.86 2.12 2.825(12) 139.0 1_565
